data_7207868
loop_
_publ_author_name
'Liu, Xing'
'Hu, Feilong'
'Zhou, Jian'
'An, Litao'
'Liang, Dawen'
'Lin, Jianwu'

_publ_section_title
;
 Solvothermal synthesis, crystal structures and properties of three new
 thiogermanates: the only example of the thiogermanate anion
 [Ge2S6]4&#x2212; as a bridging ligand to a lanthanide complex ion
;
_journal_issue 10
_journal_name_full CrystEngComm
_journal_page_first 3464
_journal_paper_doi 10.1039/c2ce25082a
_journal_volume 14
_journal_year 2012
_chemical_formula_moiety '2(C8 H24 N5 O S3 Sn Y), (C4 H11.50 N2.50), H2 O'
_chemical_formula_sum 'C20 H61.5 N12.5 O3 S6 Sn2 Y2'
_chemical_formula_weight 1132.84
_chemical_name_systematic
;
?
;
_space_group_IT_number 15
_symmetry_cell_setting monoclinic
_symmetry_space_group_name_Hall '-C 2yc'
_symmetry_space_group_name_H-M 'C 1 2/c 1'
_atom_sites_solution_hydrogens geom
_atom_sites_solution_primary direct
_atom_sites_solution_secondary difmap
_audit_creation_method SHELXL-97
_cell_angle_alpha 90.00
_cell_angle_beta 122.47(3)
_cell_angle_gamma 90.00
_cell_formula_units_Z 4
_cell_length_a 19.638(4)
_cell_length_b 14.415(3)
_cell_length_c 16.910(3)
_cell_measurement_temperature 296(2)
_cell_measurement_theta_max 25.10
_cell_measurement_theta_min 2.73
_cell_volume 4038.6(19)
_computing_structure_refinement 'SHELXL-97 (Sheldrick, 1997)'
_computing_structure_solution 'SHELXS-97 (Sheldrick, 1990)'
_diffrn_ambient_temperature 296(2)
_diffrn_detector_area_resol_mean 7.31
_diffrn_measured_fraction_theta_full 0.996
_diffrn_measured_fraction_theta_max 0.996
_diffrn_measurement_device_type 'Rigaku Mercury'
_diffrn_measurement_method \w
_diffrn_radiation_monochromator graphite
_diffrn_radiation_source 'fine-focus sealed tube'
_diffrn_radiation_type MoK\a
_diffrn_radiation_wavelength 0.71073
_diffrn_reflns_av_R_equivalents 0.1287
_diffrn_reflns_av_sigmaI/netI 0.2525
_diffrn_reflns_limit_h_max 23
_diffrn_reflns_limit_h_min -23
_diffrn_reflns_limit_k_max 11
_diffrn_reflns_limit_k_min -17
_diffrn_reflns_limit_l_max 19
_diffrn_reflns_limit_l_min -20
_diffrn_reflns_number 10046
_diffrn_reflns_theta_full 25.10
_diffrn_reflns_theta_max 25.10
_diffrn_reflns_theta_min 2.73
_exptl_absorpt_coefficient_mu 4.420
_exptl_absorpt_correction_T_max 0.4576
_exptl_absorpt_correction_T_min 0.2814
_exptl_absorpt_correction_type multi-scan
_exptl_absorpt_process_details 'Jacobson, R. (1998) Private communication'
_exptl_crystal_colour COLORLESS
_exptl_crystal_density_diffrn 1.863
_exptl_crystal_density_method 'not measured'
_exptl_crystal_description BLOCK
_exptl_crystal_F_000 1864
_exptl_crystal_size_max 0.11
_exptl_crystal_size_mid 0.08
_exptl_crystal_size_min 0.06
_platon_squeeze_details
;
;
_refine_diff_density_max 1.055
_refine_diff_density_min -0.820
_refine_diff_density_rms 0.180
_refine_ls_extinction_method none
_refine_ls_goodness_of_fit_ref 0.853
_refine_ls_hydrogen_treatment constr
_refine_ls_matrix_type full
_refine_ls_number_parameters 172
_refine_ls_number_reflns 3594
_refine_ls_number_restraints 246
_refine_ls_restrained_S_all 0.846
_refine_ls_R_factor_all 0.1715
_refine_ls_R_factor_gt 0.0726
_refine_ls_shift/su_max 0.000
_refine_ls_shift/su_mean 0.000
_refine_ls_structure_factor_coef Fsqd
_refine_ls_weighting_details 'calc w=1/[\s^2^(Fo^2^)+(0.0963P)^2^+0.0000P] where P=(Fo^2^+2Fc^2^)/3'
_refine_ls_weighting_scheme calc
_refine_ls_wR_factor_gt 0.1746
_refine_ls_wR_factor_ref 0.1976
_reflns_number_gt 1444
_reflns_number_total 3594
_reflns_threshold_expression >2sigma(I)
_cod_data_source_file c2ce25082a.txt
_cod_data_source_block 3
_cod_depositor_comments
;
The following automatic conversions were performed:

'_symmetry_cell_setting' value 'Monoclinic' changed to 'monoclinic'
according to /home/saulius/struct/CIF-dictionaries/cif_core.dic
dictionary named 'cif_core.dic' version 2.4.1 from
2010-06-29.

'_refine_ls_hydrogen_treatment' value 'CONSTR' changed
to 'constr' according to
/home/saulius/struct/CIF-dictionaries/cif_core.dic dictionary named
'cif_core.dic' version 2.4.1 from 2010-06-29.

Automatic conversion script
Id: cif_fix_values 1715 2011-07-08 13:25:40Z adriana 
;
_cod_original_sg_symbol_Hall '-C 2yc '
_cod_original_sg_symbol_H-M C2/c
_cod_database_code 7207868

loop_
_symmetry_equiv_pos_as_xyz
'x, y, z'
'-x, y, -z+1/2'
'x+1/2, y+1/2, z'
'-x+1/2, y+1/2, -z+1/2'
'-x, -y, -z'
'x, -y, z-1/2'
'-x+1/2, -y+1/2, -z'
'x+1/2, -y+1/2, z-1/2'

loop_
_atom_site_label
_atom_site_type_symbol
_atom_site_fract_x
_atom_site_fract_y
_atom_site_fract_z
_atom_site_U_iso_or_equiv
_atom_site_adp_type
_atom_site_occupancy
_atom_site_symmetry_multiplicity
_atom_site_calc_flag
_atom_site_refinement_flags
Y1 Y 0.20937(6) 0.83048(10) 0.39904(7) 0.0416(4) Uani 1 1 d .
Ge1 Ge 0.07806(7) 0.96107(11) 0.50917(8) 0.0436(5) Uani 1 1 d .
S3 S 0.06818(16) 0.8606(3) 0.4061(2) 0.0477(10) Uani 1 1 d .
S2 S 0.00046(18) 1.0884(3) 0.4369(2) 0.0517(10) Uani 1 1 d .
S1 S 0.20025(18) 0.9992(3) 0.6186(2) 0.0608(12) Uani 1 1 d .
O1 O 0.2350(4) 0.6800(6) 0.4419(5) 0.048(2) Uani 1 1 d U
N1 N 0.0976(6) 0.7412(9) 0.2595(6) 0.066(3) Uani 1 1 d U
H1A H 0.0812 0.6950 0.2811 0.079 Uiso 1 1 calc R
H1B H 0.0554 0.7796 0.2261 0.079 Uiso 1 1 calc R
N2 N 0.2426(7) 0.8022(9) 0.2713(7) 0.076(3) Uani 1 1 d U
H2C H 0.2408 0.8597 0.2480 0.091 Uiso 1 1 calc R
N3 N 0.3593(6) 0.8384(9) 0.4595(8) 0.070(3) Uani 1 1 d U
H3C H 0.3806 0.7873 0.4965 0.084 Uiso 1 1 calc R
N4 N 0.2648(7) 0.9962(9) 0.4524(9) 0.083(3) Uani 1 1 d U
H4C H 0.2617 1.0084 0.5031 0.099 Uiso 1 1 calc R
N5 N 0.1284(7) 0.9533(9) 0.2748(7) 0.070(3) Uani 1 1 d U
H5A H 0.1445 0.9552 0.2340 0.084 Uiso 1 1 calc R
H5B H 0.0757 0.9379 0.2427 0.084 Uiso 1 1 calc R
C1 C 0.1188(10) 0.7026(14) 0.1983(12) 0.104(4) Uani 1 1 d U
H1C H 0.1393 0.6403 0.2196 0.125 Uiso 1 1 calc R
H1D H 0.0703 0.6974 0.1362 0.125 Uiso 1 1 calc R
C2 C 0.1747(10) 0.7513(13) 0.1915(11) 0.099(4) Uani 1 1 d U
H2A H 0.1451 0.7964 0.1418 0.119 Uiso 1 1 calc R
H2B H 0.1987 0.7082 0.1692 0.119 Uiso 1 1 calc R
C3 C 0.3248(9) 0.7727(13) 0.3122(11) 0.088(4) Uani 1 1 d U
H3A H 0.3298 0.7091 0.3335 0.106 Uiso 1 1 calc R
H3B H 0.3377 0.7737 0.2644 0.106 Uiso 1 1 calc R
C4 C 0.3803(8) 0.8272(12) 0.3872(11) 0.085(4) Uani 1 1 d U
H4A H 0.3828 0.8879 0.3641 0.102 Uiso 1 1 calc R
H4B H 0.4334 0.7991 0.4160 0.102 Uiso 1 1 calc R
C5 C 0.3994(9) 0.9152(13) 0.5223(12) 0.096(4) Uani 1 1 d U
H5C H 0.4523 0.9233 0.5317 0.115 Uiso 1 1 calc R
H5D H 0.4069 0.9011 0.5825 0.115 Uiso 1 1 calc R
C6 C 0.3542(9) 1.0011(13) 0.4866(13) 0.109(5) Uani 1 1 d U
H6A H 0.3586 1.0224 0.4352 0.131 Uiso 1 1 calc R
H6B H 0.3795 1.0474 0.5358 0.131 Uiso 1 1 calc R
C7 C 0.2161(10) 1.0699(13) 0.3815(12) 0.111(5) Uani 1 1 d U
H7A H 0.2152 1.1247 0.4142 0.133 Uiso 1 1 calc R
H7B H 0.2427 1.0865 0.3491 0.133 Uiso 1 1 calc R
C8 C 0.1390(10) 1.0449(13) 0.3171(12) 0.099(5) Uani 1 1 d U
H8A H 0.1159 1.0908 0.2674 0.119 Uiso 1 1 calc R
H8B H 0.1082 1.0467 0.3468 0.119 Uiso 1 1 calc R

loop_
_atom_site_aniso_label
_atom_site_aniso_U_11
_atom_site_aniso_U_22
_atom_site_aniso_U_33
_atom_site_aniso_U_23
_atom_site_aniso_U_13
_atom_site_aniso_U_12
Y1 0.0361(6) 0.0608(11) 0.0275(6) 0.0022(7) 0.0168(5) 0.0053(6)
Ge1 0.0317(7) 0.0686(12) 0.0276(7) -0.0039(7) 0.0140(6) 0.0062(7)
S3 0.0313(16) 0.075(3) 0.0310(16) -0.0132(17) 0.0127(14) 0.0075(16)
S2 0.0462(19) 0.072(3) 0.0404(19) 0.0074(19) 0.0256(16) 0.0082(18)
S1 0.0388(18) 0.085(3) 0.046(2) -0.022(2) 0.0146(16) 0.0030(18)
O1 0.043(4) 0.074(6) 0.027(4) 0.000(4) 0.020(3) 0.010(4)
N1 0.063(5) 0.106(8) 0.040(5) -0.010(5) 0.034(4) 0.011(5)
N2 0.075(5) 0.111(7) 0.055(5) -0.006(5) 0.044(4) -0.002(5)
N3 0.058(5) 0.095(7) 0.070(6) 0.003(5) 0.042(4) 0.008(5)
N4 0.069(6) 0.080(7) 0.080(6) -0.004(6) 0.028(5) -0.015(6)
N5 0.074(6) 0.086(7) 0.052(5) -0.003(5) 0.035(5) -0.002(6)
C1 0.085(7) 0.128(9) 0.083(7) -0.032(7) 0.035(6) 0.001(7)
C2 0.105(7) 0.122(8) 0.070(6) -0.019(7) 0.048(6) -0.014(7)
C3 0.086(6) 0.108(8) 0.081(6) -0.007(6) 0.052(5) 0.013(6)
C4 0.065(6) 0.111(8) 0.087(7) 0.006(7) 0.047(6) -0.002(6)
C5 0.067(7) 0.102(8) 0.099(7) 0.011(7) 0.031(6) -0.008(7)
C6 0.080(7) 0.102(8) 0.103(8) 0.009(7) 0.021(7) -0.017(7)
C7 0.092(8) 0.084(9) 0.102(8) 0.008(7) 0.017(7) -0.018(7)
C8 0.098(8) 0.100(9) 0.072(8) 0.001(8) 0.027(7) -0.007(8)

loop_
_atom_type_symbol
_atom_type_description
_atom_type_scat_dispersion_real
_atom_type_scat_dispersion_imag
_atom_type_scat_source
C C 0.0033 0.0016 'International Tables Vol C Tables 4.2.6.8 and 6.1.1.4'
H H 0.0000 0.0000 'International Tables Vol C Tables 4.2.6.8 and 6.1.1.4'
N N 0.0061 0.0033 'International Tables Vol C Tables 4.2.6.8 and 6.1.1.4'
O O 0.0106 0.0060 'International Tables Vol C Tables 4.2.6.8 and 6.1.1.4'
S S 0.1246 0.1234 'International Tables Vol C Tables 4.2.6.8 and 6.1.1.4'
Ge Ge 0.1547 1.8001 'International Tables Vol C Tables 4.2.6.8 and 6.1.1.4'
Y Y -2.7962 3.5667 'International Tables Vol C Tables 4.2.6.8 and 6.1.1.4'

loop_
_geom_angle_atom_site_label_1
_geom_angle_atom_site_label_2
_geom_angle_atom_site_label_3
_geom_angle
_geom_angle_site_symmetry_1
_geom_angle_site_symmetry_3
O1 Y1 O1 71.2(3) . 7_566
O1 Y1 N1 75.2(3) . .
O1 Y1 N1 133.0(3) 7_566 .
O1 Y1 N3 84.5(3) . .
O1 Y1 N3 79.2(3) 7_566 .
N1 Y1 N3 129.0(3) . .
O1 Y1 N5 150.0(3) . .
O1 Y1 N5 134.7(3) 7_566 .
N1 Y1 N5 75.0(4) . .
N3 Y1 N5 112.0(4) . .
O1 Y1 N4 143.0(3) . .
O1 Y1 N4 78.8(4) 7_566 .
N1 Y1 N4 141.7(4) . .
N3 Y1 N4 68.8(4) . .
N5 Y1 N4 66.7(4) . .
O1 Y1 N2 90.2(3) . .
O1 Y1 N2 141.9(3) 7_566 .
N1 Y1 N2 68.1(3) . .
N3 Y1 N2 65.8(4) . .
N5 Y1 N2 75.4(4) . .
N4 Y1 N2 100.9(4) . .
O1 Y1 S3 100.74(19) . .
O1 Y1 S3 79.85(18) 7_566 .
N1 Y1 S3 75.2(2) . .
N3 Y1 S3 155.5(3) . .
N5 Y1 S3 74.9(3) . .
N4 Y1 S3 94.6(3) . .
N2 Y1 S3 137.4(3) . .
O1 Y1 Y1 36.01(17) . 7_566
O1 Y1 Y1 35.2(2) 7_566 7_566
N1 Y1 Y1 105.6(3) . 7_566
N3 Y1 Y1 79.9(3) . 7_566
N5 Y1 Y1 164.6(2) . 7_566
N4 Y1 Y1 111.4(3) . 7_566
N2 Y1 Y1 119.4(3) . 7_566
S3 Y1 Y1 90.23(8) . 7_566
S1 Ge1 S3 115.47(13) . .
S1 Ge1 S2 111.62(15) . .
S3 Ge1 S2 110.94(13) . .
S1 Ge1 S2 114.35(13) . 5_576
S3 Ge1 S2 108.69(14) . 5_576
S2 Ge1 S2 93.73(13) . 5_576
Ge1 S3 Y1 117.24(13) . .
Ge1 S2 Ge1 86.27(13) . 5_576
Y1 O1 Y1 108.8(3) . 7_566
C1 N1 Y1 115.5(9) . .
C1 N1 H1A 108.4 . .
Y1 N1 H1A 108.4 . .
C1 N1 H1B 108.4 . .
Y1 N1 H1B 108.4 . .
H1A N1 H1B 107.5 . .
C3 N2 C2 121.3(13) . .
C3 N2 Y1 111.3(8) . .
C2 N2 Y1 109.2(8) . .
C3 N2 H2C 104.5 . .
C2 N2 H2C 104.5 . .
Y1 N2 H2C 104.5 . .
C5 N3 C4 113.8(12) . .
C5 N3 Y1 112.8(9) . .
C4 N3 Y1 115.8(8) . .
C5 N3 H3C 104.3 . .
C4 N3 H3C 104.3 . .
Y1 N3 H3C 104.3 . .
C7 N4 C6 112.4(13) . .
C7 N4 Y1 114.1(9) . .
C6 N4 Y1 111.0(10) . .
C7 N4 H4C 106.2 . .
C6 N4 H4C 106.2 . .
Y1 N4 H4C 106.2 . .
C8 N5 Y1 111.2(9) . .
C8 N5 H5A 109.4 . .
Y1 N5 H5A 109.4 . .
C8 N5 H5B 109.4 . .
Y1 N5 H5B 109.4 . .
H5A N5 H5B 108.0 . .
C2 C1 N1 115.1(16) . .
C2 C1 H1C 108.5 . .
N1 C1 H1C 108.5 . .
C2 C1 H1D 108.5 . .
N1 C1 H1D 108.5 . .
H1C C1 H1D 107.5 . .
C1 C2 N2 123.4(14) . .
C1 C2 H2A 106.5 . .
N2 C2 H2A 106.5 . .
C1 C2 H2B 106.5 . .
N2 C2 H2B 106.5 . .
H2A C2 H2B 106.5 . .
C4 C3 N2 113.6(14) . .
C4 C3 H3A 108.8 . .
N2 C3 H3A 108.8 . .
C4 C3 H3B 108.8 . .
N2 C3 H3B 108.8 . .
H3A C3 H3B 107.7 . .
C3 C4 N3 112.3(12) . .
C3 C4 H4A 109.1 . .
N3 C4 H4A 109.1 . .
C3 C4 H4B 109.1 . .
N3 C4 H4B 109.1 . .
H4A C4 H4B 107.9 . .
N3 C5 C6 112.2(14) . .
N3 C5 H5C 109.2 . .
C6 C5 H5C 109.2 . .
N3 C5 H5D 109.2 . .
C6 C5 H5D 109.2 . .
H5C C5 H5D 107.9 . .
C5 C6 N4 116.1(14) . .
C5 C6 H6A 108.3 . .
N4 C6 H6A 108.3 . .
C5 C6 H6B 108.3 . .
N4 C6 H6B 108.3 . .
H6A C6 H6B 107.4 . .
C8 C7 N4 114.3(15) . .
C8 C7 H7A 108.7 . .
N4 C7 H7A 108.7 . .
C8 C7 H7B 108.7 . .
N4 C7 H7B 108.7 . .
H7A C7 H7B 107.6 . .
C7 C8 N5 115.9(16) . .
C7 C8 H8A 108.3 . .
N5 C8 H8A 108.3 . .
C7 C8 H8B 108.3 . .
N5 C8 H8B 108.3 . .
H8A C8 H8B 107.4 . .

loop_
_geom_bond_atom_site_label_1
_geom_bond_atom_site_label_2
_geom_bond_distance
_geom_bond_site_symmetry_2
Y1 O1 2.257(9) .
Y1 O1 2.302(7) 7_566
Y1 N1 2.545(10) .
Y1 N3 2.548(10) .
Y1 N5 2.548(11) .
Y1 N4 2.579(12) .
Y1 N2 2.602(9) .
Y1 S3 2.872(3) .
Y1 Y1 3.707(3) 7_566
Ge1 S1 2.172(3) .
Ge1 S3 2.192(3) .
Ge1 S2 2.277(4) .
Ge1 S2 2.287(3) 5_576
S2 Ge1 2.287(3) 5_576
O1 Y1 2.302(7) 7_566
N1 C1 1.420(17) .
N1 H1A 0.9000 .
N1 H1B 0.9000 .
N2 C3 1.438(16) .
N2 C2 1.484(17) .
N2 H2C 0.9100 .
N3 C5 1.440(18) .
N3 C4 1.495(16) .
N3 H3C 0.9100 .
N4 C7 1.499(19) .
N4 C6 1.526(17) .
N4 H4C 0.9100 .
N5 C8 1.463(18) .
N5 H5A 0.9000 .
N5 H5B 0.9000 .
C1 C2 1.36(2) .
C1 H1C 0.9700 .
C1 H1D 0.9700 .
C2 H2A 0.9700 .
C2 H2B 0.9700 .
C3 C4 1.390(19) .
C3 H3A 0.9700 .
C3 H3B 0.9700 .
C4 H4A 0.9700 .
C4 H4B 0.9700 .
C5 C6 1.45(2) .
C5 H5C 0.9700 .
C5 H5D 0.9700 .
C6 H6A 0.9700 .
C6 H6B 0.9700 .
C7 C8 1.356(19) .
C7 H7A 0.9700 .
C7 H7B 0.9700 .
C8 H8A 0.9700 .
C8 H8B 0.9700 .

loop_
_platon_squeeze_void_nr
_platon_squeeze_void_average_x
_platon_squeeze_void_average_y
_platon_squeeze_void_average_z
_platon_squeeze_void_volume
_platon_squeeze_void_count_electrons
1 0.366 -0.250 0.166 419.1 74.2
2 0.392 0.250 0.641 419.1 74.2
